data_4336138
loop_
_publ_author_name
'Taka-aki Okamura'
'Junko Nakagawa'

_publ_section_title
;
 Contribution of Intramolecular NH...O Hydrogen Bonds to
 Magnesium-Carboxylate Bonds
;
_journal_name_full 'Inorganic Chemistry'
_journal_page_first 10812
_journal_page_last 10824
_journal_paper_doi 10.1021/ic400671v
_journal_volume 52
_journal_year 2013
_chemical_formula_moiety 'C36 H58 N4 Mg O12 '
_chemical_formula_sum 'C36 H58 Mg N4 O12'
_chemical_formula_weight 763.17
_chemical_name_systematic
; 
[Mg{OCO-2,6-(n-BuCONH)2C6H3}2(H2O)2(CH3OH)2] 
;
_space_group_IT_number 60
_symmetry_cell_setting orthorhombic
_symmetry_Int_Tables_number 60
_symmetry_space_group_name_Hall '-P 2n 2ab'
_symmetry_space_group_name_H-M 'P b c n'
_atom_sites_solution_hydrogens geom
_atom_sites_solution_primary direct
_atom_sites_solution_secondary difmap
_audit_creation_date 'Tue Aug 29 19:51:45 2006'
_audit_creation_method SHELXL-97
_cell_angle_alpha 90.00
_cell_angle_beta 90.00
_cell_angle_gamma 90.00
_cell_formula_units_Z 4
_cell_length_a 10.0683(8)
_cell_length_b 17.6247(11)
_cell_length_c 23.0699(16)
_cell_measurement_reflns_used 7684
_cell_measurement_temperature 200
_cell_measurement_theta_max 27.2
_cell_measurement_theta_min 3.1
_cell_volume 4093.8(5)
_computing_structure_refinement 'SHELXL-97 (Sheldrick, 2008)'
_computing_structure_solution 'SIR92 (Altomare et al., 1994)'
_diffrn_ambient_temperature 200
_diffrn_detector_area_resol_mean 10.00
_diffrn_measured_fraction_theta_full 0.998
_diffrn_measured_fraction_theta_max 0.998
_diffrn_measurement_device_type 'Rigaku RAXIS-RAPID Imaging Plate'
_diffrn_measurement_method \w
_diffrn_radiation_monochromator graphite
_diffrn_radiation_source 'fine-focus sealed tube'
_diffrn_radiation_type MoK\a
_diffrn_radiation_wavelength 0.71075
_diffrn_reflns_av_R_equivalents 0.0917
_diffrn_reflns_av_sigmaI/netI 0.0436
_diffrn_reflns_limit_h_max 11
_diffrn_reflns_limit_h_min -11
_diffrn_reflns_limit_k_max 20
_diffrn_reflns_limit_k_min -20
_diffrn_reflns_limit_l_max 27
_diffrn_reflns_limit_l_min -27
_diffrn_reflns_number 28961
_diffrn_reflns_theta_full 25.00
_diffrn_reflns_theta_max 25.00
_diffrn_reflns_theta_min 3.52
_exptl_absorpt_coefficient_mu 0.106
_exptl_absorpt_correction_T_max 0.979
_exptl_absorpt_correction_T_min 0.964
_exptl_absorpt_correction_type multi-scan
_exptl_absorpt_process_details '(Higashi, 1995)'
_exptl_crystal_colour colorless
_exptl_crystal_density_diffrn 1.238
_exptl_crystal_description block
_exptl_crystal_F_000 1640
_exptl_crystal_size_max 0.25
_exptl_crystal_size_mid 0.200
_exptl_crystal_size_min 0.200
_refine_diff_density_max 0.422
_refine_diff_density_min -0.384
_refine_diff_density_rms 0.053
_refine_ls_extinction_method none
_refine_ls_goodness_of_fit_ref 1.077
_refine_ls_hydrogen_treatment mixed
_refine_ls_matrix_type full
_refine_ls_number_parameters 256
_refine_ls_number_reflns 3596
_refine_ls_number_restraints 6
_refine_ls_restrained_S_all 1.156
_refine_ls_R_factor_all 0.1145
_refine_ls_R_factor_gt 0.0679
_refine_ls_shift/su_max 0.000
_refine_ls_shift/su_mean 0.000
_refine_ls_structure_factor_coef Fsqd
_refine_ls_weighting_details 'calc w=1/[\s^2^(Fo^2^)+(0.0820P)^2^+3.1533P] where P=(Fo^2^+2Fc^2^)/3'
_refine_ls_weighting_scheme calc
_refine_ls_wR_factor_gt 0.1666
_refine_ls_wR_factor_ref 0.1989
_reflns_number_gt 2191
_reflns_number_total 3596
_reflns_threshold_expression I>2\s(I)
_cod_data_source_file ic400671v_si_002_7.cif
_cod_data_source_block 7
_cod_database_code 4336138

loop_
_symmetry_equiv_pos_as_xyz
'x, y, z'
'-x+1/2, -y+1/2, z+1/2'
'x+1/2, -y+1/2, -z'
'-x, y, -z+1/2'
'-x, -y, -z'
'x-1/2, y-1/2, -z-1/2'
'-x-1/2, y-1/2, z'
'x, -y, z-1/2'

loop_
_atom_site_label
_atom_site_type_symbol
_atom_site_fract_x
_atom_site_fract_y
_atom_site_fract_z
_atom_site_U_iso_or_equiv
_atom_site_adp_type
_atom_site_occupancy
_atom_site_symmetry_multiplicity
_atom_site_calc_flag
_atom_site_refinement_flags
Mg1 Mg 0.5000 -0.00006(8) 0.2500 0.0380(4) Uani 1 2 d S
O1 O 0.8032(6) 0.3059(3) 0.17533(17) 0.176(3) Uani 1 1 d U
O2 O 0.4388(3) 0.06907(18) -0.06784(12) 0.0688(9) Uani 1 1 d .
O3 O 0.5349(3) -0.07941(15) 0.18757(13) 0.0568(8) Uani 1 1 d .
H3 H 0.528(4) -0.074(2) 0.149(2) 0.068 Uiso 1 1 d .
H4 H 0.578(5) -0.115(3) 0.190(2) 0.068 Uiso 1 1 d .
O4 O 0.3015(3) 0.00230(17) 0.22799(12) 0.0561(8) Uani 1 1 d .
H5 H 0.288(4) 0.029(2) 0.1945(19) 0.067 Uiso 1 1 d .
O11 O 0.5272(2) 0.08288(13) 0.18703(10) 0.0431(6) Uani 1 1 d .
O12 O 0.3420(3) 0.08204(15) 0.13509(11) 0.0547(7) Uani 1 1 d .
N1 N 0.6715(4) 0.20483(18) 0.17188(14) 0.0532(9) Uani 1 1 d .
H1 H 0.644(4) 0.167(2) 0.1888(18) 0.064 Uiso 1 1 d .
N2 N 0.3825(4) 0.09995(19) 0.02410(14) 0.0521(9) Uani 1 1 d .
H2 H 0.331(4) 0.084(2) 0.0515(19) 0.063 Uiso 1 1 d .
C1 C 0.4601(4) 0.10264(19) 0.14300(15) 0.0391(9) Uani 1 1 d .
C11 C 0.5238(4) 0.15370(18) 0.09848(15) 0.0409(9) Uani 1 1 d .
C12 C 0.6263(4) 0.2046(2) 0.11403(15) 0.0460(9) Uani 1 1 d .
C13 C 0.6811(5) 0.2532(2) 0.07246(18) 0.0614(12) Uani 1 1 d .
H6 H 0.7488 0.2881 0.0830 0.074 Uiso 1 1 calc R
C14 C 0.6362(5) 0.2500(2) 0.01606(18) 0.0646(12) Uani 1 1 d .
H7 H 0.6730 0.2836 -0.0118 0.077 Uiso 1 1 calc R
C15 C 0.5396(4) 0.1996(2) -0.00103(17) 0.0577(11) Uani 1 1 d .
H8 H 0.5123 0.1974 -0.0404 0.069 Uiso 1 1 calc R
C16 C 0.4823(4) 0.1516(2) 0.04009(16) 0.0446(9) Uani 1 1 d .
C17 C 0.7528(6) 0.2513(3) 0.1993(2) 0.0873(18) Uani 1 1 d .
C18 C 0.7780(6) 0.2366(3) 0.26227(18) 0.0782(16) Uani 1 1 d .
H9 H 0.8747 0.2367 0.2698 0.094 Uiso 1 1 calc R
H10 H 0.7427 0.1860 0.2729 0.094 Uiso 1 1 calc R
C19 C 0.7097(7) 0.2985(3) 0.2997(2) 0.099(2) Uani 1 1 d .
H11 H 0.7361 0.3489 0.2847 0.118 Uiso 1 1 calc R
H12 H 0.6124 0.2938 0.2949 0.118 Uiso 1 1 calc R
C20 C 0.7405(6) 0.2955(3) 0.3615(2) 0.0898(17) Uani 1 1 d .
H13 H 0.8376 0.3012 0.3669 0.108 Uiso 1 1 calc R
H14 H 0.7144 0.2453 0.3770 0.108 Uiso 1 1 calc R
C21 C 0.6691(7) 0.3575(3) 0.3955(3) 0.114(2) Uani 1 1 d .
H15 H 0.6938 0.3541 0.4365 0.137 Uiso 1 1 calc R
H16 H 0.5729 0.3508 0.3916 0.137 Uiso 1 1 calc R
H17 H 0.6946 0.4073 0.3803 0.137 Uiso 1 1 calc R
C27 C 0.3690(4) 0.0592(2) -0.02544(17) 0.0529(10) Uani 1 1 d .
C28 C 0.2635(5) -0.0019(3) -0.02122(18) 0.0647(12) Uani 1 1 d .
H18 H 0.3070 -0.0496 -0.0088 0.078 Uiso 1 1 calc R
H19 H 0.2002 0.0128 0.0096 0.078 Uiso 1 1 calc R
C29 C 0.1866(5) -0.0178(3) -0.0748(2) 0.0683(13) Uani 1 1 d .
H20 H 0.2485 -0.0334 -0.1059 0.082 Uiso 1 1 calc R
H21 H 0.1414 0.0292 -0.0875 0.082 Uiso 1 1 calc R
C30 C 0.0820(5) -0.0807(3) -0.0657(2) 0.0794(15) Uani 1 1 d .
H22 H 0.1282 -0.1272 -0.0525 0.095 Uiso 1 1 calc R
H23 H 0.0214 -0.0647 -0.0342 0.095 Uiso 1 1 calc R
C31 C 0.0018(6) -0.0999(4) -0.1168(2) 0.105(2) Uani 1 1 d .
H24 H -0.0616 -0.1400 -0.1067 0.126 Uiso 1 1 calc R
H25 H 0.0601 -0.1177 -0.1480 0.126 Uiso 1 1 calc R
H26 H -0.0467 -0.0548 -0.1298 0.126 Uiso 1 1 calc R
C41 C 0.1817(5) 0.0019(3) 0.2583(2) 0.0728(14) Uani 1 1 d .
H27 H 0.1914 -0.0287 0.2935 0.087 Uiso 1 1 calc R
H28 H 0.1120 -0.0200 0.2338 0.087 Uiso 1 1 calc R
H29 H 0.1576 0.0539 0.2688 0.087 Uiso 1 1 calc R

loop_
_atom_site_aniso_label
_atom_site_aniso_U_11
_atom_site_aniso_U_22
_atom_site_aniso_U_33
_atom_site_aniso_U_23
_atom_site_aniso_U_13
_atom_site_aniso_U_12
Mg1 0.0442(10) 0.0337(8) 0.0360(9) 0.000 0.0039(8) 0.000
O1 0.289(6) 0.165(4) 0.074(3) 0.017(3) -0.027(3) -0.177(4)
O2 0.076(2) 0.090(2) 0.0411(16) -0.0052(15) 0.0033(16) -0.0050(17)
O3 0.090(2) 0.0416(15) 0.0387(15) -0.0038(13) 0.0043(15) 0.0143(14)
O4 0.0467(17) 0.0775(19) 0.0440(15) 0.0108(13) 0.0018(13) -0.0108(14)
O11 0.0491(16) 0.0409(13) 0.0392(14) 0.0090(11) -0.0025(12) -0.0075(11)
O12 0.0464(18) 0.0733(18) 0.0444(16) 0.0080(13) -0.0015(13) -0.0092(14)
N1 0.071(2) 0.0424(18) 0.046(2) 0.0037(15) -0.0008(17) -0.0150(17)
N2 0.061(2) 0.056(2) 0.0396(19) 0.0035(16) 0.0008(17) -0.0011(17)
C1 0.042(2) 0.0362(18) 0.039(2) -0.0032(15) 0.0045(17) 0.0045(16)
C11 0.049(2) 0.0354(17) 0.039(2) 0.0035(15) 0.0029(17) 0.0035(16)
C12 0.057(3) 0.0397(19) 0.042(2) 0.0038(17) 0.0015(18) -0.0037(18)
C13 0.075(3) 0.053(2) 0.056(3) 0.009(2) 0.001(2) -0.019(2)
C14 0.083(3) 0.059(3) 0.052(3) 0.016(2) 0.008(2) -0.012(2)
C15 0.073(3) 0.057(2) 0.043(2) 0.0141(19) 0.003(2) 0.005(2)
C16 0.050(2) 0.041(2) 0.043(2) 0.0044(17) 0.0013(18) 0.0043(18)
C17 0.130(5) 0.077(3) 0.054(3) -0.001(3) 0.000(3) -0.058(3)
C18 0.097(4) 0.083(3) 0.055(3) -0.007(2) -0.007(3) -0.040(3)
C19 0.175(6) 0.058(3) 0.063(3) 0.006(3) -0.020(4) -0.030(3)
C20 0.122(5) 0.077(3) 0.071(3) 0.004(3) -0.006(3) -0.029(3)
C21 0.151(6) 0.092(4) 0.101(5) -0.025(4) 0.023(4) -0.002(4)
C27 0.062(3) 0.056(2) 0.041(2) 0.000(2) -0.006(2) 0.007(2)
C28 0.072(3) 0.069(3) 0.054(3) -0.008(2) -0.005(2) 0.000(2)
C29 0.066(3) 0.079(3) 0.060(3) -0.006(2) -0.008(2) 0.004(2)
C30 0.073(4) 0.095(4) 0.070(3) -0.010(3) 0.001(3) -0.009(3)
C31 0.094(5) 0.133(5) 0.088(4) -0.011(4) -0.004(3) -0.037(4)
C41 0.060(3) 0.088(3) 0.070(3) 0.008(3) 0.019(2) 0.002(3)

loop_
_atom_type_symbol
_atom_type_description
_atom_type_scat_dispersion_real
_atom_type_scat_dispersion_imag
_atom_type_scat_source
C C 0.0033 0.0016 'International Tables Vol C Tables 4.2.6.8 and 6.1.1.4'
H H 0.0000 0.0000 'International Tables Vol C Tables 4.2.6.8 and 6.1.1.4'
Mg Mg 0.0486 0.0363 'International Tables Vol C Tables 4.2.6.8 and 6.1.1.4'
N N 0.0061 0.0033 'International Tables Vol C Tables 4.2.6.8 and 6.1.1.4'
O O 0.0106 0.0060 'International Tables Vol C Tables 4.2.6.8 and 6.1.1.4'

loop_
_geom_angle_atom_site_label_1
_geom_angle_atom_site_label_2
_geom_angle_atom_site_label_3
_geom_angle
_geom_angle_site_symmetry_1
_geom_angle_site_symmetry_3
O3 Mg1 O3 93.34(17) 4_655 .
O3 Mg1 O4 91.19(13) 4_655 .
O3 Mg1 O4 90.39(13) . .
O3 Mg1 O4 90.40(13) 4_655 4_655
O3 Mg1 O4 91.19(13) . 4_655
O4 Mg1 O4 177.69(19) . 4_655
O3 Mg1 O11 88.05(10) 4_655 4_655
O3 Mg1 O11 177.44(12) . 4_655
O4 Mg1 O11 91.73(11) . 4_655
O4 Mg1 O11 86.64(11) 4_655 4_655
O3 Mg1 O11 177.44(12) 4_655 .
O3 Mg1 O11 88.05(10) . .
O4 Mg1 O11 86.64(11) . .
O4 Mg1 O11 91.73(11) 4_655 .
O11 Mg1 O11 90.65(14) 4_655 .
Mg1 O3 H3 128(3) . .
Mg1 O3 H4 127(3) . .
H3 O3 H4 102(4) . .
C41 O4 Mg1 135.7(3) . .
C41 O4 H5 107(3) . .
Mg1 O4 H5 111(3) . .
C1 O11 Mg1 133.0(2) . .
C17 N1 C12 131.0(4) . .
C17 N1 H1 119(3) . .
C12 N1 H1 110(3) . .
C27 N2 C16 129.5(4) . .
C27 N2 H2 113(3) . .
C16 N2 H2 116(3) . .
O12 C1 O11 122.7(3) . .
O12 C1 C11 118.4(3) . .
O11 C1 C11 118.9(3) . .
C16 C11 C12 118.4(3) . .
C16 C11 C1 120.6(3) . .
C12 C11 C1 121.0(3) . .
C13 C12 N1 121.3(4) . .
C13 C12 C11 120.2(4) . .
N1 C12 C11 118.6(3) . .
C14 C13 C12 119.5(4) . .
C14 C13 H6 120.2 . .
C12 C13 H6 120.2 . .
C15 C14 C13 121.9(4) . .
C15 C14 H7 119.0 . .
C13 C14 H7 119.0 . .
C14 C15 C16 119.3(4) . .
C14 C15 H8 120.4 . .
C16 C15 H8 120.4 . .
C15 C16 N2 120.7(4) . .
C15 C16 C11 120.7(4) . .
N2 C16 C11 118.6(3) . .
O1 C17 N1 121.9(5) . .
O1 C17 C18 120.5(4) . .
N1 C17 C18 117.5(4) . .
C17 C18 C19 110.0(5) . .
C17 C18 H9 109.7 . .
C19 C18 H9 109.7 . .
C17 C18 H10 109.7 . .
C19 C18 H10 109.7 . .
H9 C18 H10 108.2 . .
C20 C19 C18 115.1(5) . .
C20 C19 H11 108.5 . .
C18 C19 H11 108.5 . .
C20 C19 H12 108.5 . .
C18 C19 H12 108.5 . .
H11 C19 H12 107.5 . .
C19 C20 C21 112.1(5) . .
C19 C20 H13 109.2 . .
C21 C20 H13 109.2 . .
C19 C20 H14 109.2 . .
C21 C20 H14 109.2 . .
H13 C20 H14 107.9 . .
C20 C21 H15 109.5 . .
C20 C21 H16 109.5 . .
H15 C21 H16 109.5 . .
C20 C21 H17 109.5 . .
H15 C21 H17 109.5 . .
H16 C21 H17 109.5 . .
O2 C27 N2 122.9(4) . .
O2 C27 C28 123.9(4) . .
N2 C27 C28 113.1(4) . .
C29 C28 C27 116.5(4) . .
C29 C28 H18 108.2 . .
C27 C28 H18 108.2 . .
C29 C28 H19 108.2 . .
C27 C28 H19 108.2 . .
H18 C28 H19 107.3 . .
C28 C29 C30 112.3(4) . .
C28 C29 H20 109.2 . .
C30 C29 H20 109.2 . .
C28 C29 H21 109.2 . .
C30 C29 H21 109.2 . .
H20 C29 H21 107.9 . .
C31 C30 C29 115.6(5) . .
C31 C30 H22 108.4 . .
C29 C30 H22 108.4 . .
C31 C30 H23 108.4 . .
C29 C30 H23 108.4 . .
H22 C30 H23 107.4 . .
C30 C31 H24 109.5 . .
C30 C31 H25 109.5 . .
H24 C31 H25 109.5 . .
C30 C31 H26 109.5 . .
H24 C31 H26 109.5 . .
H25 C31 H26 109.5 . .
O4 C41 H27 109.5 . .
O4 C41 H28 109.5 . .
H27 C41 H28 109.5 . .
O4 C41 H29 109.5 . .
H27 C41 H29 109.5 . .
H28 C41 H29 109.5 . .

loop_
_geom_bond_atom_site_label_1
_geom_bond_atom_site_label_2
_geom_bond_distance
_geom_bond_site_symmetry_2
Mg1 O3 2.038(3) 4_655
Mg1 O3 2.038(3) .
Mg1 O4 2.062(3) .
Mg1 O4 2.062(3) 4_655
Mg1 O11 2.079(2) 4_655
Mg1 O11 2.079(2) .
O1 C17 1.220(5) .
O2 C27 1.217(5) .
O3 H3 0.89(4) .
O3 H4 0.76(5) .
O4 C41 1.394(5) .
O4 H5 0.92(4) .
O11 C1 1.268(4) .
O12 C1 1.257(4) .
N1 C17 1.320(5) .
N1 C12 1.410(5) .
N1 H1 0.82(4) .
N2 C27 1.357(5) .
N2 C16 1.405(5) .
N2 H2 0.86(4) .
C1 C11 1.509(5) .
C11 C16 1.411(5) .
C11 C12 1.413(5) .
C12 C13 1.399(5) .
C13 C14 1.379(6) .
C13 H6 0.9500 .
C14 C15 1.374(6) .
C14 H7 0.9500 .
C15 C16 1.396(5) .
C15 H8 0.9500 .
C17 C18 1.496(6) .
C18 C19 1.552(7) .
C18 H9 0.9900 .
C18 H10 0.9900 .
C19 C20 1.461(6) .
C19 H11 0.9900 .
C19 H12 0.9900 .
C20 C21 1.525(7) .
C20 H13 0.9900 .
C20 H14 0.9900 .
C21 H15 0.9800 .
C21 H16 0.9800 .
C21 H17 0.9800 .
C27 C28 1.515(6) .
C28 C29 1.485(6) .
C28 H18 0.9900 .
C28 H19 0.9900 .
C29 C30 1.543(6) .
C29 H20 0.9900 .
C29 H21 0.9900 .
C30 C31 1.469(7) .
C30 H22 0.9900 .
C30 H23 0.9900 .
C31 H24 0.9800 .
C31 H25 0.9800 .
C31 H26 0.9800 .
C41 H27 0.9800 .
C41 H28 0.9800 .
C41 H29 0.9800 .

loop_
_geom_torsion_atom_site_label_1
_geom_torsion_atom_site_label_2
_geom_torsion_atom_site_label_3
_geom_torsion_atom_site_label_4
_geom_torsion
_geom_torsion_site_symmetry_1
O3 Mg1 O4 C41 41.7(4) 4_655
O3 Mg1 O4 C41 135.0(4) .
O11 Mg1 O4 C41 -46.4(4) 4_655
O11 Mg1 O4 C41 -137.0(4) .
O3 Mg1 O11 C1 69.0(3) .
O4 Mg1 O11 C1 -21.6(3) .
O4 Mg1 O11 C1 160.1(3) 4_655
O11 Mg1 O11 C1 -113.3(3) 4_655
Mg1 O11 C1 O12 14.5(5) .
Mg1 O11 C1 C11 -166.2(2) .
O12 C1 C11 C16 -28.0(5) .
O11 C1 C11 C16 152.6(3) .
O12 C1 C11 C12 152.0(3) .
O11 C1 C11 C12 -27.3(5) .
C17 N1 C12 C13 9.2(7) .
C17 N1 C12 C11 -171.0(5) .
C16 C11 C12 C13 2.1(5) .
C1 C11 C12 C13 -178.0(4) .
C16 C11 C12 N1 -177.7(3) .
C1 C11 C12 N1 2.3(5) .
N1 C12 C13 C14 178.5(4) .
C11 C12 C13 C14 -1.2(6) .
C12 C13 C14 C15 -0.8(7) .
C13 C14 C15 C16 1.9(7) .
C14 C15 C16 N2 179.4(4) .
C14 C15 C16 C11 -1.0(6) .
C27 N2 C16 C15 36.4(6) .
C27 N2 C16 C11 -143.3(4) .
C12 C11 C16 C15 -1.0(5) .
C1 C11 C16 C15 179.0(3) .
C12 C11 C16 N2 178.6(3) .
C1 C11 C16 N2 -1.3(5) .
C12 N1 C17 O1 0.6(10) .
C12 N1 C17 C18 178.4(4) .
O1 C17 C18 C19 68.9(8) .
N1 C17 C18 C19 -109.0(6) .
C17 C18 C19 C20 -172.8(5) .
C18 C19 C20 C21 -179.5(5) .
C16 N2 C27 O2 -8.8(7) .
C16 N2 C27 C28 168.3(4) .
O2 C27 C28 C29 -37.5(6) .
N2 C27 C28 C29 145.5(4) .
C27 C28 C29 C30 -179.9(4) .
C28 C29 C30 C31 -179.9(5) .
